data_1546319
loop_
_publ_author_name
'Al-Saffar, Firas M'
'Brown, Richard C. D.'

_publ_section_title
;
 A Two-Directional Synthesis of (+)-\b-Isosparteine.
;
_journal_issue 13
_journal_name_full 'Organic letters'
_journal_page_first 3502
_journal_page_last 3504
_journal_paper_doi 10.1021/acs.orglett.7b01475
_journal_volume 19
_journal_year 2017
_chemical_absolute_configuration unk
_chemical_formula_moiety 'C20 H28 Cl N O4 S'
_chemical_formula_sum 'C20 H28 Cl N O4 S'
_chemical_formula_weight 413.94
_space_group_crystal_system orthorhombic
_space_group_IT_number 19
_space_group_name_Hall 'P 2ac 2ab'
_space_group_name_H-M_alt 'P 21 21 21'
_symmetry_space_group_name_Hall 'P 2ac 2ab'
_symmetry_space_group_name_H-M 'P 21 21 21'
_atom_sites_solution_hydrogens geom
_audit_creation_date 2015-06-23
_audit_creation_method
;
Olex2 1.2-alpha
(compiled 2015.06.08 svn.r3188 for OlexSys, GUI svn.r5059)
;
_cell_angle_alpha 90
_cell_angle_beta 90
_cell_angle_gamma 90
_cell_formula_units_Z 4
_cell_length_a 6.4385(7)
_cell_length_b 17.461(2)
_cell_length_c 19.3045(16)
_cell_measurement_reflns_used 3143
_cell_measurement_temperature 100(2)
_cell_measurement_theta_max 29.8930
_cell_measurement_theta_min 2.1530
_cell_volume 2170.3(4)
_computing_cell_refinement
'CrysAlisPro, Agilent Technologies, Version 1.171.37.35 (release 13-08-2014 CrysAlis171 .NET) (compiled Aug 13 2014,18:06:01)'
_computing_data_collection 'CrystalClear-SM Expert 3.1 b27 (Rigaku, 2013)'
_computing_data_reduction
'CrysAlisPro, Agilent Technologies, Version 1.171.37.35 (release 13-08-2014 CrysAlis171 .NET) (compiled Aug 13 2014,18:06:01)'
_computing_molecular_graphics 'Olex2 (Dolomanov et al., 2009)'
_computing_publication_material 'Olex2 (Dolomanov et al., 2009)'
_computing_structure_refinement 'ShelXL (Sheldrick, 2015)'
_computing_structure_solution 'ShelXT (Sheldrick, 2015)'
_diffrn_ambient_temperature 100(2)
_diffrn_detector 'CCD area detector'
_diffrn_detector_area_resol_mean 28.5714
_diffrn_detector_type 'Rigaku HG Saturn724+ (2x2 bin mode)'
_diffrn_measured_fraction_theta_full 0.995
_diffrn_measured_fraction_theta_max 0.993
_diffrn_measurement_details
;
#__ type_ start__ end____ width___ exp.time_
  1 omega -109.00   15.00   1.0000   20.0000
omega____ theta____ kappa____ phi______ frames
    -      -19.0000  -54.0000 -150.0000 124

#__ type_ start__ end____ width___ exp.time_
  2 omega  -49.00   20.00   1.0000   20.0000
omega____ theta____ kappa____ phi______ frames
    -      -19.0000   54.0000 -150.0000 69

#__ type_ start__ end____ width___ exp.time_
  3 omega   52.00   62.00   1.0000   20.0000
omega____ theta____ kappa____ phi______ frames
    -      -19.0000   72.0000 -150.0000 10

#__ type_ start__ end____ width___ exp.time_
  4 omega  -92.00  -64.00   1.0000   20.0000
omega____ theta____ kappa____ phi______ frames
    -      -19.0000  -72.0000   60.0000 28
;
_diffrn_measurement_device 'four-circle \k diffractometer'
_diffrn_measurement_device_type 'Rigaku AFC12 FRE-VHF'
_diffrn_measurement_method 'profile data from \w-scans'
_diffrn_measurement_specimen_support 'MiTeGen MicroMesh'
_diffrn_orient_matrix_UB_11 0.1044802000
_diffrn_orient_matrix_UB_12 -0.0083615000
_diffrn_orient_matrix_UB_13 -0.0088471000
_diffrn_orient_matrix_UB_21 0.0232019000
_diffrn_orient_matrix_UB_22 0.0396917000
_diffrn_orient_matrix_UB_23 -0.0004191000
_diffrn_orient_matrix_UB_31 0.0263002000
_diffrn_orient_matrix_UB_32 -0.0015866000
_diffrn_orient_matrix_UB_33 0.0356709000
_diffrn_radiation_collimation 0.3
_diffrn_radiation_monochromator 'Confocal mirrors, VHF Varimax'
_diffrn_radiation_probe x-ray
_diffrn_radiation_type MoK\a
_diffrn_radiation_wavelength 0.71073
_diffrn_reflns_av_R_equivalents 0.1294
_diffrn_reflns_av_unetI/netI 0.1638
_diffrn_reflns_Laue_measured_fraction_full 0.995
_diffrn_reflns_Laue_measured_fraction_max 0.993
_diffrn_reflns_limit_h_max 8
_diffrn_reflns_limit_h_min -8
_diffrn_reflns_limit_k_max 23
_diffrn_reflns_limit_k_min -23
_diffrn_reflns_limit_l_max 25
_diffrn_reflns_limit_l_min -25
_diffrn_reflns_number 11375
_diffrn_reflns_point_group_measured_fraction_full 0.968
_diffrn_reflns_point_group_measured_fraction_max 0.953
_diffrn_reflns_theta_full 25.242
_diffrn_reflns_theta_max 28.699
_diffrn_reflns_theta_min 3.146
_diffrn_source 'Rotating Anode'
_diffrn_source_current 55.0
_diffrn_source_power 2.475
_diffrn_source_target Mo
_diffrn_source_type 'Rotating Anode'
_diffrn_source_voltage 45.0
_exptl_absorpt_coefficient_mu 0.296
_exptl_absorpt_correction_T_max 1.00000
_exptl_absorpt_correction_T_min 0.43954
_exptl_absorpt_correction_type multi-scan
_exptl_absorpt_process_details
'CrysAlisPro, Agilent Technologies, Version 1.171.37.35 (release 13-08-2014 CrysAlis171 .NET) (compiled Aug 13 2014,18:06:01) Empirical absorption correction using spherical harmonics, implemented in SCALE3 ABSPACK scaling algorithm.'
_exptl_crystal_colour 'clear colourless'
_exptl_crystal_colour_lustre clear
_exptl_crystal_colour_primary colourless
_exptl_crystal_density_diffrn 1.267
_exptl_crystal_description plate
_exptl_crystal_F_000 880
_exptl_crystal_preparation 'LDA, THF (-78degC)'
_exptl_crystal_recrystallization_method 'The material was recrystallised from chloroform by slow evaporation'
_exptl_crystal_size_max 0.13
_exptl_crystal_size_mid 0.09
_exptl_crystal_size_min 0.02
_refine_diff_density_max 1.366
_refine_diff_density_min -0.620
_refine_diff_density_rms 0.196
_refine_ls_abs_structure_details
;
 Flack x determined using 620 quotients [(I+)-(I-)]/[(I+)+(I-)]
 (Parsons, Flack and Wagner, Acta Cryst. B69 (2013) 249-259).
;
_refine_ls_abs_structure_Flack 0.2(2)
_refine_ls_extinction_method none
_refine_ls_goodness_of_fit_ref 1.066
_refine_ls_hydrogen_treatment constr
_refine_ls_matrix_type full
_refine_ls_number_parameters 247
_refine_ls_number_reflns 5336
_refine_ls_number_restraints 0
_refine_ls_restrained_S_all 1.066
_refine_ls_R_factor_all 0.1958
_refine_ls_R_factor_gt 0.1323
_refine_ls_shift/su_max 0.000
_refine_ls_shift/su_mean 0.000
_refine_ls_structure_factor_coef Fsqd
_refine_ls_weighting_details 'w=1/[\s^2^(Fo^2^)+(0.2000P)^2^] where P=(Fo^2^+2Fc^2^)/3'
_refine_ls_weighting_scheme calc
_refine_ls_wR_factor_gt 0.3192
_refine_ls_wR_factor_ref 0.3642
_reflns_Friedel_coverage 0.681
_reflns_Friedel_fraction_full 0.932
_reflns_Friedel_fraction_max 0.899
_reflns_number_gt 2937
_reflns_number_total 5336
_reflns_threshold_expression 'I > 2\s(I)'
_cod_data_source_file ol7b01475_si_005.cif
_cod_data_source_block 2015sot0035_r_100k
_cod_depositor_comments 'Adding full bibliography for 1546317--1546319.cif.'
_cod_database_code 1546319
_shelx_space_group_comment
;
The symmetry employed for this shelxl refinement is uniquely defined
by the following loop, which should always be used as a source of
symmetry information in preference to the above space-group names.
They are only intended as comments.
;
_diffrn_measurement_device_type2 'Rigaku AFC12 (Right)'
_reflns_odcompleteness_completeness 92.14
_reflns_odcompleteness_iscentric 1
_reflns_odcompleteness_theta 30.54
_olex2_refinement_description
;
1. Fixed Uiso
 At 1.2 times of:
  All C(H) groups, All C(H,H) groups
 At 1.5 times of:
  All C(H,H,H) groups
2.a Ternary CH refined with riding coordinates:
 C8(H8), C12(H12)
2.b Secondary CH2 refined with riding coordinates:
 C9(H9A,H9B), C10(H10A,H10B), C13(H13A,H13B), C14(H14A,H14B), C15(H15A,H15B),
 C16(H16A,H16B)
2.c Aromatic/amide H refined with riding coordinates:
 C1(H1), C2(H2), C3(H3), C4(H4), C5(H5)
2.d Idealised Me refined as rotating group:
 C18(H18A,H18B,H18C), C19(H19A,H19B,H19C), C20(H20A,H20B,H20C)
;
_shelx_shelxl_version_number 2014/7
_olex2_date_sample_submission 2015-06-10
_olex2_diffrn_ambient_temperature_device 'Oxford Cryosystems'
_olex2_exptl_crystal_mounting_method 'The crystal was mounted on a MITIGEN holder in perfluoroether oil'
_olex2_submission_original_sample_id fals/7479/53.p3
_olex2_submission_special_instructions 'No special instructions were received'

loop_
_space_group_symop_operation_xyz
'x, y, z'
'-x+1/2, -y, z+1/2'
'-x, y+1/2, -z+1/2'
'x+1/2, -y+1/2, -z'

loop_
_atom_site_label
_atom_site_type_symbol
_atom_site_fract_x
_atom_site_fract_y
_atom_site_fract_z
_atom_site_U_iso_or_equiv
_atom_site_adp_type
_atom_site_occupancy
_atom_site_site_symmetry_order
_atom_site_calc_flag
_atom_site_refinement_flags_posn
Cl1 Cl -0.0771(5) 0.3355(2) 0.05087(15) 0.0522(9) Uani 1 1 d .
S1 S 0.8243(4) 0.57322(16) 0.24366(12) 0.0338(7) Uani 1 1 d .
O1 O 0.3445(12) 0.3364(4) 0.3897(3) 0.0314(16) Uani 1 1 d .
O2 O 0.4822(12) 0.4548(4) 0.3894(4) 0.0364(18) Uani 1 1 d .
O3 O 1.0622(11) 0.4596(5) 0.3011(4) 0.0385(18) Uani 1 1 d .
O4 O 0.6709(14) 0.6038(5) 0.1933(3) 0.045(2) Uani 1 1 d .
N1 N 0.7411(14) 0.4800(5) 0.2613(4) 0.0317(19) Uani 1 1 d .
C1 C 0.1311(19) 0.3655(6) 0.4876(6) 0.039(3) Uani 1 1 d .
H1 H 0.0228 0.3788 0.4564 0.047 Uiso 1 1 calc R
C2 C 0.098(2) 0.3692(7) 0.5592(5) 0.047(3) Uani 1 1 d .
H2 H -0.0324 0.3843 0.5773 0.057 Uiso 1 1 calc R
C3 C 0.263(2) 0.3500(7) 0.6039(5) 0.046(3) Uani 1 1 d .
H3 H 0.2444 0.3532 0.6526 0.055 Uiso 1 1 calc R
C4 C 0.451(2) 0.3266(7) 0.5775(6) 0.046(3) Uani 1 1 d .
H4 H 0.5600 0.3123 0.6080 0.055 Uiso 1 1 calc R
C5 C 0.4825(18) 0.3238(6) 0.5057(6) 0.037(3) Uani 1 1 d .
H5 H 0.6131 0.3092 0.4870 0.045 Uiso 1 1 calc R
C6 C 0.3192(17) 0.3428(6) 0.4631(5) 0.030(2) Uani 1 1 d .
C7 C 0.4355(16) 0.3986(6) 0.3596(5) 0.027(2) Uani 1 1 d .
C8 C 0.4677(17) 0.3818(6) 0.2818(5) 0.029(2) Uani 1 1 d .
H8 H 0.3350 0.3613 0.2623 0.035 Uiso 1 1 calc R
C9 C 0.6367(16) 0.3207(6) 0.2738(5) 0.031(2) Uani 1 1 d .
H9A H 0.5954 0.2737 0.2990 0.037 Uiso 1 1 calc R
H9B H 0.6536 0.3076 0.2243 0.037 Uiso 1 1 calc R
C10 C 0.8409(18) 0.3505(7) 0.3026(6) 0.039(3) Uani 1 1 d .
H10A H 0.8403 0.3431 0.3534 0.047 Uiso 1 1 calc R
H10B H 0.9548 0.3188 0.2835 0.047 Uiso 1 1 calc R
C11 C 0.8893(17) 0.4332(6) 0.2879(5) 0.032(2) Uani 1 1 d .
C12 C 0.5270(14) 0.4552(6) 0.2418(5) 0.030(2) Uani 1 1 d .
H12 H 0.4278 0.4967 0.2552 0.036 Uiso 1 1 calc R
C13 C 0.5084(17) 0.4417(6) 0.1626(5) 0.033(2) Uani 1 1 d .
H13A H 0.5764 0.4847 0.1380 0.039 Uiso 1 1 calc R
H13B H 0.5838 0.3942 0.1504 0.039 Uiso 1 1 calc R
C14 C 0.2834(16) 0.4350(6) 0.1374(5) 0.033(2) Uani 1 1 d .
H14A H 0.2046 0.4807 0.1527 0.039 Uiso 1 1 calc R
H14B H 0.2184 0.3894 0.1589 0.039 Uiso 1 1 calc R
C15 C 0.269(2) 0.4281(7) 0.0582(5) 0.048(3) Uani 1 1 d .
H15A H 0.3407 0.4724 0.0370 0.057 Uiso 1 1 calc R
H15B H 0.3430 0.3812 0.0435 0.057 Uiso 1 1 calc R
C16 C 0.048(2) 0.4249(8) 0.0304(6) 0.057(4) Uani 1 1 d .
H16A H 0.0506 0.4317 -0.0206 0.068 Uiso 1 1 calc R
H16B H -0.0335 0.4676 0.0504 0.068 Uiso 1 1 calc R
C17 C 0.764(2) 0.6272(6) 0.3257(5) 0.039(3) Uani 1 1 d .
C18 C 0.5341(18) 0.6341(7) 0.3366(6) 0.041(3) Uani 1 1 d .
H18A H 0.4670 0.6477 0.2927 0.061 Uiso 1 1 calc GR
H18B H 0.5062 0.6741 0.3710 0.061 Uiso 1 1 calc GR
H18C H 0.4789 0.5851 0.3531 0.061 Uiso 1 1 calc GR
C19 C 0.8779(19) 0.5889(7) 0.3870(5) 0.039(3) Uani 1 1 d .
H19A H 0.8211 0.5375 0.3946 0.059 Uiso 1 1 calc GR
H19B H 0.8584 0.6197 0.4289 0.059 Uiso 1 1 calc GR
H19C H 1.0264 0.5851 0.3765 0.059 Uiso 1 1 calc GR
C20 C 0.863(3) 0.7055(7) 0.3084(6) 0.061(4) Uani 1 1 d .
H20A H 1.0118 0.6988 0.3001 0.092 Uiso 1 1 calc GR
H20B H 0.8420 0.7407 0.3473 0.092 Uiso 1 1 calc GR
H20C H 0.7972 0.7267 0.2668 0.092 Uiso 1 1 calc GR

loop_
_atom_site_aniso_label
_atom_site_aniso_U_11
_atom_site_aniso_U_22
_atom_site_aniso_U_33
_atom_site_aniso_U_23
_atom_site_aniso_U_13
_atom_site_aniso_U_12
Cl1 0.058(2) 0.063(2) 0.0355(14) 0.0037(14) -0.0128(14) -0.0086(16)
S1 0.0398(14) 0.0437(15) 0.0180(10) 0.0049(11) -0.0006(11) -0.0061(11)
O1 0.039(4) 0.038(4) 0.017(3) 0.001(3) 0.002(3) -0.007(3)
O2 0.054(5) 0.030(4) 0.025(3) -0.004(3) 0.011(3) -0.006(3)
O3 0.031(4) 0.053(5) 0.032(4) -0.004(3) 0.004(3) 0.003(4)
O4 0.062(6) 0.054(5) 0.020(3) 0.011(3) -0.009(4) -0.012(4)
N1 0.041(5) 0.039(5) 0.015(3) -0.006(3) 0.000(4) -0.003(4)
C1 0.046(7) 0.040(6) 0.031(5) -0.003(5) -0.009(5) -0.006(5)
C2 0.066(8) 0.051(7) 0.025(5) -0.012(5) 0.012(6) -0.014(6)
C3 0.078(9) 0.040(7) 0.019(4) 0.003(5) 0.009(6) -0.008(6)
C4 0.074(9) 0.041(7) 0.023(5) 0.005(5) -0.001(6) -0.002(6)
C5 0.046(7) 0.038(6) 0.028(5) 0.002(5) 0.002(5) -0.002(5)
C6 0.035(5) 0.034(5) 0.022(4) 0.007(4) 0.003(4) -0.005(5)
C7 0.032(5) 0.023(5) 0.026(4) 0.001(4) -0.001(4) 0.003(4)
C8 0.036(6) 0.028(5) 0.024(4) 0.000(4) -0.005(4) -0.006(4)
C9 0.033(5) 0.037(6) 0.023(4) 0.000(4) 0.007(4) 0.000(4)
C10 0.037(6) 0.041(7) 0.040(6) -0.004(5) -0.007(5) 0.009(5)
C11 0.039(6) 0.041(6) 0.016(4) -0.007(4) 0.001(4) 0.011(5)
C12 0.025(5) 0.047(6) 0.018(4) 0.001(4) 0.003(4) 0.003(4)
C13 0.039(6) 0.042(6) 0.017(4) -0.002(4) 0.001(4) -0.007(5)
C14 0.037(6) 0.041(6) 0.021(4) 0.004(4) 0.001(4) -0.006(5)
C15 0.080(9) 0.045(7) 0.017(4) 0.009(5) -0.013(5) -0.022(6)
C16 0.094(11) 0.051(7) 0.026(5) 0.006(6) -0.027(6) -0.007(8)
C17 0.064(8) 0.028(6) 0.024(4) 0.003(4) -0.013(5) 0.001(5)
C18 0.038(7) 0.047(7) 0.037(6) 0.005(5) 0.007(5) 0.009(5)
C19 0.057(8) 0.050(7) 0.011(4) -0.003(4) -0.003(4) -0.006(5)
C20 0.108(13) 0.039(7) 0.036(6) 0.009(5) -0.013(8) -0.020(8)

loop_
_atom_type_symbol
_atom_type_description
_atom_type_scat_dispersion_real
_atom_type_scat_dispersion_imag
_atom_type_scat_source
C C 0.0033 0.0016 'International Tables Vol C Tables 4.2.6.8 and 6.1.1.4'
H H 0.0000 0.0000 'International Tables Vol C Tables 4.2.6.8 and 6.1.1.4'
Cl Cl 0.1484 0.1585 'International Tables Vol C Tables 4.2.6.8 and 6.1.1.4'
N N 0.0061 0.0033 'International Tables Vol C Tables 4.2.6.8 and 6.1.1.4'
O O 0.0106 0.0060 'International Tables Vol C Tables 4.2.6.8 and 6.1.1.4'
S S 0.1246 0.1234 'International Tables Vol C Tables 4.2.6.8 and 6.1.1.4'

loop_
_geom_angle_atom_site_label_1
_geom_angle_atom_site_label_2
_geom_angle_atom_site_label_3
_geom_angle
O4 S1 N1 105.0(5)
O4 S1 C17 103.5(5)
N1 S1 C17 103.9(4)
C7 O1 C6 114.1(7)
C11 N1 S1 114.8(8)
C11 N1 C12 124.7(9)
C12 N1 S1 120.3(7)
C2 C1 H1 120.3
C6 C1 H1 120.3
C6 C1 C2 119.3(11)
C1 C2 H2 120.6
C1 C2 C3 118.8(12)
C3 C2 H2 120.6
C2 C3 H3 119.8
C4 C3 C2 120.4(10)
C4 C3 H3 119.8
C3 C4 H4 119.8
C3 C4 C5 120.3(12)
C5 C4 H4 119.8
C4 C5 H5 120.9
C6 C5 C4 118.1(11)
C6 C5 H5 120.9
C1 C6 O1 117.9(9)
C1 C6 C5 123.0(10)
C5 C6 O1 119.1(9)
O1 C7 C8 108.7(8)
O2 C7 O1 124.5(9)
O2 C7 C8 126.8(9)
C7 C8 H8 108.7
C9 C8 C7 109.0(8)
C9 C8 H8 108.7
C9 C8 C12 110.6(8)
C12 C8 C7 111.2(8)
C12 C8 H8 108.7
C8 C9 H9A 109.7
C8 C9 H9B 109.7
H9A C9 H9B 108.2
C10 C9 C8 109.8(8)
C10 C9 H9A 109.7
C10 C9 H9B 109.7
C9 C10 H10A 108.3
C9 C10 H10B 108.3
H10A C10 H10B 107.4
C11 C10 C9 116.1(9)
C11 C10 H10A 108.3
C11 C10 H10B 108.3
O3 C11 N1 119.2(10)
O3 C11 C10 120.5(9)
N1 C11 C10 120.2(9)
N1 C12 C8 110.1(8)
N1 C12 H12 108.3
N1 C12 C13 111.3(8)
C8 C12 H12 108.3
C8 C12 C13 110.3(8)
C13 C12 H12 108.3
C12 C13 H13A 108.9
C12 C13 H13B 108.9
H13A C13 H13B 107.7
C14 C13 C12 113.4(8)
C14 C13 H13A 108.9
C14 C13 H13B 108.9
C13 C14 H14A 109.1
C13 C14 H14B 109.1
C13 C14 C15 112.3(9)
H14A C14 H14B 107.9
C15 C14 H14A 109.1
C15 C14 H14B 109.1
C14 C15 H15A 108.7
C14 C15 H15B 108.7
H15A C15 H15B 107.6
C16 C15 C14 114.3(11)
C16 C15 H15A 108.7
C16 C15 H15B 108.7
Cl1 C16 H16A 109.2
Cl1 C16 H16B 109.2
C15 C16 Cl1 111.8(9)
C15 C16 H16A 109.2
C15 C16 H16B 109.2
H16A C16 H16B 107.9
C18 C17 S1 111.2(8)
C18 C17 C19 113.3(10)
C18 C17 C20 111.5(11)
C19 C17 S1 109.2(8)
C20 C17 S1 100.2(8)
C20 C17 C19 110.7(10)
C17 C18 H18A 109.5
C17 C18 H18B 109.5
C17 C18 H18C 109.5
H18A C18 H18B 109.5
H18A C18 H18C 109.5
H18B C18 H18C 109.5
C17 C19 H19A 109.5
C17 C19 H19B 109.5
C17 C19 H19C 109.5
H19A C19 H19B 109.5
H19A C19 H19C 109.5
H19B C19 H19C 109.5
C17 C20 H20A 109.5
C17 C20 H20B 109.5
C17 C20 H20C 109.5
H20A C20 H20B 109.5
H20A C20 H20C 109.5
H20B C20 H20C 109.5

loop_
_geom_bond_atom_site_label_1
_geom_bond_atom_site_label_2
_geom_bond_distance
Cl1 C16 1.800(14)
S1 O4 1.485(8)
S1 N1 1.746(9)
S1 C17 1.883(11)
O1 C6 1.432(10)
O1 C7 1.364(12)
O2 C7 1.176(11)
O3 C11 1.232(13)
N1 C11 1.358(13)
N1 C12 1.493(13)
C1 H1 0.9500
C1 C2 1.399(14)
C1 C6 1.360(16)
C2 H2 0.9500
C2 C3 1.408(18)
C3 H3 0.9500
C3 C4 1.374(18)
C4 H4 0.9500
C4 C5 1.401(15)
C5 H5 0.9500
C5 C6 1.375(15)
C7 C8 1.545(13)
C8 H8 1.0000
C8 C9 1.531(14)
C8 C12 1.544(14)
C9 H9A 0.9900
C9 H9B 0.9900
C9 C10 1.519(15)
C10 H10A 0.9900
C10 H10B 0.9900
C10 C11 1.504(16)
C12 H12 1.0000
C12 C13 1.552(12)
C13 H13A 0.9900
C13 H13B 0.9900
C13 C14 1.533(14)
C14 H14A 0.9900
C14 H14B 0.9900
C14 C15 1.538(12)
C15 H15A 0.9900
C15 H15B 0.9900
C15 C16 1.521(18)
C16 H16A 0.9900
C16 H16B 0.9900
C17 C18 1.500(17)
C17 C19 1.546(14)
C17 C20 1.544(16)
C18 H18A 0.9800
C18 H18B 0.9800
C18 H18C 0.9800
C19 H19A 0.9800
C19 H19B 0.9800
C19 H19C 0.9800
C20 H20A 0.9800
C20 H20B 0.9800
C20 H20C 0.9800
